data_7214091
loop_
_publ_author_name
'Aaker\"oy, Christer B.'
'Wijethunga, Tharanga K.'
'Desper, John'

_publ_section_title
;
 Constructing molecular polygons using halogen bonding and bifurcated
 N-oxides
;
_journal_issue 1
_journal_name_full CrystEngComm
_journal_page_first 28
_journal_paper_doi 10.1039/c3ce41887a
_journal_volume 16
_journal_year 2014
_chemical_formula_moiety
;
(C8 H12 N2 O2)2 (C6 F4 I2)4
;
_chemical_formula_sum 'C40 H24 F16 I8 N4 O4'
_chemical_formula_weight 1943.83
_chemical_name_systematic
;
TW-6-13 (2,3,5,6-Me4-pyrazine-1,4-dioxide)2, (1,2-I2-F4-benzene)4
;
_space_group_IT_number 14
_symmetry_cell_setting monoclinic
_symmetry_space_group_name_Hall '-P 2ybc'
_symmetry_space_group_name_H-M 'P 1 21/c 1'
_atom_sites_solution_hydrogens geom
_atom_sites_solution_primary direct
_atom_sites_solution_secondary difmap
_audit_creation_method SHELXL-97
_cell_angle_alpha 90.00
_cell_angle_beta 105.927(3)
_cell_angle_gamma 90.00
_cell_formula_units_Z 4
_cell_length_a 14.1359(14)
_cell_length_b 15.1116(15)
_cell_length_c 24.361(3)
_cell_measurement_reflns_used 9673
_cell_measurement_temperature 120(2)
_cell_measurement_theta_max 33.14
_cell_measurement_theta_min 2.20
_cell_volume 5004.1(9)
_computing_cell_refinement 'Bruker SAINT'
_computing_data_collection 'Bruker APEX2'
_computing_data_reduction 'Bruker SAINT'
_computing_molecular_graphics 'Bruker SHELXTL'
_computing_publication_material 'Bruker SHELXTL'
_computing_structure_refinement 'SHELXL-97 (Sheldrick, 2008)'
_computing_structure_solution 'SHELXS-97 (Sheldrick, 2008)'
_diffrn_ambient_temperature 120(2)
_diffrn_measured_fraction_theta_full 0.963
_diffrn_measured_fraction_theta_max 0.963
_diffrn_measurement_device_type 'Bruker APEX-II CCD'
_diffrn_measurement_method '\f and \w scans'
_diffrn_radiation_monochromator graphite
_diffrn_radiation_source 'fine-focus sealed tube'
_diffrn_radiation_type MoK\a
_diffrn_radiation_wavelength 0.71073
_diffrn_reflns_av_R_equivalents 0.0320
_diffrn_reflns_av_sigmaI/netI 0.0239
_diffrn_reflns_limit_h_max 21
_diffrn_reflns_limit_h_min -21
_diffrn_reflns_limit_k_max 22
_diffrn_reflns_limit_k_min -23
_diffrn_reflns_limit_l_max 37
_diffrn_reflns_limit_l_min -34
_diffrn_reflns_number 81993
_diffrn_reflns_theta_full 33.14
_diffrn_reflns_theta_max 33.14
_diffrn_reflns_theta_min 1.60
_exptl_absorpt_coefficient_mu 5.064
_exptl_absorpt_correction_T_max 0.4021
_exptl_absorpt_correction_T_min 0.3527
_exptl_absorpt_correction_type multi-scan
_exptl_absorpt_process_details SADABS
_exptl_crystal_colour colourless
_exptl_crystal_density_diffrn 2.580
_exptl_crystal_density_method 'not measured'
_exptl_crystal_description cube
_exptl_crystal_F_000 3568
_exptl_crystal_size_max 0.26
_exptl_crystal_size_mid 0.24
_exptl_crystal_size_min 0.22
_refine_diff_density_max 7.622
_refine_diff_density_min -6.171
_refine_diff_density_rms 0.184
_refine_ls_extinction_method none
_refine_ls_goodness_of_fit_ref 1.025
_refine_ls_hydrogen_treatment constr
_refine_ls_matrix_type full
_refine_ls_number_parameters 657
_refine_ls_number_reflns 18382
_refine_ls_number_restraints 0
_refine_ls_restrained_S_all 1.025
_refine_ls_R_factor_all 0.0386
_refine_ls_R_factor_gt 0.0341
_refine_ls_shift/su_max 0.003
_refine_ls_shift/su_mean 0.000
_refine_ls_structure_factor_coef Fsqd
_refine_ls_weighting_details 'calc w=1/[\s^2^(Fo^2^)+(0.0300P)^2^+20.0000P] where P=(Fo^2^+2Fc^2^)/3'
_refine_ls_weighting_scheme calc
_refine_ls_wR_factor_gt 0.0793
_refine_ls_wR_factor_ref 0.0816
_reflns_number_gt 16534
_reflns_number_total 18382
_reflns_threshold_expression >2sigma(I)
_cod_data_source_file c3ce41887a.txt
_cod_data_source_block tw1245mA8D1
_cod_depositor_comments
;
The following automatic conversions were performed:

'_symmetry_cell_setting' value 'Monoclinic' changed to 'monoclinic'
according to
/usr/data/users/saulius/automatic-downloads/current/RSC/lib/dictionaries/cif_core.dic
dictionary named 'cif_core.dic' version 2.4.2 from 2011-04-26.

Automatic conversion script
Id: cif_fix_values 2281 2013-09-26 08:29:07Z andrius 
;
_cod_original_cell_volume 5004.2(9)
_cod_original_sg_symbol_H-M P2(1)/c
_cod_database_code 7214091

loop_
_symmetry_equiv_pos_as_xyz
'x, y, z'
'-x, y+1/2, -z+1/2'
'-x, -y, -z'
'x, -y-1/2, z-1/2'

loop_
_atom_site_label
_atom_site_type_symbol
_atom_site_fract_x
_atom_site_fract_y
_atom_site_fract_z
_atom_site_U_iso_or_equiv
_atom_site_adp_type
_atom_site_occupancy
_atom_site_symmetry_multiplicity
_atom_site_calc_flag
_atom_site_refinement_flags
N11 N 0.61071(17) 0.51518(16) 0.76100(10) 0.0169(4) Uani 1 1 d .
O11 O 0.70180(15) 0.51620(15) 0.75896(10) 0.0222(4) Uani 1 1 d .
C12 C 0.5444(2) 0.57214(19) 0.72705(12) 0.0181(5) Uani 1 1 d .
C13 C 0.4486(2) 0.57278(19) 0.73019(12) 0.0178(5) Uani 1 1 d .
N14 N 0.42156(17) 0.51512(16) 0.76618(10) 0.0165(4) Uani 1 1 d .
O14 O 0.33014(15) 0.51426(15) 0.76886(9) 0.0209(4) Uani 1 1 d .
C15 C 0.4870(2) 0.45741(19) 0.79972(12) 0.0183(5) Uani 1 1 d .
C16 C 0.5833(2) 0.45782(19) 0.79743(12) 0.0180(5) Uani 1 1 d .
C22 C 0.5835(3) 0.6291(2) 0.68877(15) 0.0281(6) Uani 1 1 d .
H22A H 0.5292 0.6615 0.6629 0.042 Uiso 1 1 calc R
H22B H 0.6163 0.5922 0.6665 0.042 Uiso 1 1 calc R
H22C H 0.6308 0.6713 0.7117 0.042 Uiso 1 1 calc R
C23 C 0.3707(3) 0.6339(2) 0.69797(15) 0.0280(6) Uani 1 1 d .
H23A H 0.3397 0.6633 0.7245 0.042 Uiso 1 1 calc R
H23B H 0.3209 0.6003 0.6697 0.042 Uiso 1 1 calc R
H23C H 0.4000 0.6785 0.6784 0.042 Uiso 1 1 calc R
C25 C 0.4462(2) 0.3980(2) 0.83648(15) 0.0273(6) Uani 1 1 d .
H25A H 0.3893 0.3660 0.8128 0.041 Uiso 1 1 calc R
H25B H 0.4258 0.4334 0.8649 0.041 Uiso 1 1 calc R
H25C H 0.4967 0.3556 0.8559 0.041 Uiso 1 1 calc R
C26 C 0.6635(2) 0.4013(2) 0.83255(16) 0.0275(6) Uani 1 1 d .
H26A H 0.6903 0.3642 0.8074 0.041 Uiso 1 1 calc R
H26B H 0.6373 0.3635 0.8576 0.041 Uiso 1 1 calc R
H26C H 0.7158 0.4389 0.8558 0.041 Uiso 1 1 calc R
N31 N 0.13356(17) 0.23623(17) 0.31693(10) 0.0177(4) Uani 1 1 d .
O31 O 0.22650(16) 0.24030(17) 0.31949(10) 0.0235(4) Uani 1 1 d .
C32 C 0.0920(2) 0.15547(19) 0.32083(12) 0.0182(5) Uani 1 1 d .
C33 C -0.0060(2) 0.15145(19) 0.31983(11) 0.0179(5) Uani 1 1 d .
N34 N -0.05989(17) 0.22748(17) 0.31398(10) 0.0175(4) Uani 1 1 d .
O34 O -0.15153(15) 0.22380(16) 0.31487(10) 0.0234(4) Uani 1 1 d .
C35 C -0.0194(2) 0.3079(2) 0.30790(12) 0.0190(5) Uani 1 1 d .
C36 C 0.0793(2) 0.3122(2) 0.31017(12) 0.0186(5) Uani 1 1 d .
C42 C 0.1599(2) 0.0785(2) 0.32811(15) 0.0253(6) Uani 1 1 d .
H42A H 0.2123 0.0850 0.3638 0.038 Uiso 1 1 calc R
H42B H 0.1889 0.0759 0.2959 0.038 Uiso 1 1 calc R
H42C H 0.1233 0.0238 0.3294 0.038 Uiso 1 1 calc R
C43 C -0.0602(2) 0.0689(2) 0.32637(15) 0.0251(6) Uani 1 1 d .
H43A H -0.1196 0.0637 0.2943 0.038 Uiso 1 1 calc R
H43B H -0.0787 0.0714 0.3623 0.038 Uiso 1 1 calc R
H43C H -0.0178 0.0174 0.3268 0.038 Uiso 1 1 calc R
C45 C -0.0875(3) 0.3847(2) 0.29924(16) 0.0275(6) Uani 1 1 d .
H45A H -0.1467 0.3715 0.2684 0.041 Uiso 1 1 calc R
H45B H -0.0548 0.4369 0.2891 0.041 Uiso 1 1 calc R
H45C H -0.1058 0.3964 0.3345 0.041 Uiso 1 1 calc R
C46 C 0.1336(3) 0.3959(2) 0.30763(15) 0.0263(6) Uani 1 1 d .
H46A H 0.1653 0.3922 0.2766 0.039 Uiso 1 1 calc R
H46B H 0.1838 0.4049 0.3440 0.039 Uiso 1 1 calc R
H46C H 0.0875 0.4457 0.3006 0.039 Uiso 1 1 calc R
C51 C 0.6989(2) 0.3198(2) 0.59236(13) 0.0209(5) Uani 1 1 d .
I1 I 0.738314(19) 0.36866(2) 0.675318(10) 0.04056(7) Uani 1 1 d .
C52 C 0.6734(2) 0.2312(2) 0.57852(12) 0.0185(5) Uani 1 1 d .
I2 I 0.681450(15) 0.133533(16) 0.640320(10) 0.02703(5) Uani 1 1 d .
C53 C 0.6399(2) 0.2082(2) 0.52146(13) 0.0203(5) Uani 1 1 d .
F53 F 0.61249(16) 0.12546(13) 0.50546(10) 0.0307(4) Uani 1 1 d .
C54 C 0.6321(2) 0.2700(2) 0.47864(12) 0.0202(5) Uani 1 1 d .
F54 F 0.59926(15) 0.24654(16) 0.42384(8) 0.0299(4) Uani 1 1 d .
C55 C 0.6586(2) 0.3565(2) 0.49216(14) 0.0243(6) Uani 1 1 d .
F55 F 0.65146(19) 0.41496(16) 0.45059(10) 0.0372(5) Uani 1 1 d .
C56 C 0.6921(2) 0.3805(2) 0.54885(15) 0.0242(6) Uani 1 1 d .
F56 F 0.7181(2) 0.46490(15) 0.56050(11) 0.0398(5) Uani 1 1 d .
C61 C 0.4041(2) 0.2730(2) 0.52280(12) 0.0187(5) Uani 1 1 d .
I3 I 0.344680(14) 0.258836(14) 0.434446(8) 0.02166(4) Uani 1 1 d .
C62 C 0.4104(2) 0.2035(2) 0.56146(13) 0.0195(5) Uani 1 1 d .
I4 I 0.377556(17) 0.073055(15) 0.536145(11) 0.03107(5) Uani 1 1 d .
C63 C 0.4422(2) 0.2205(2) 0.61940(13) 0.0229(6) Uani 1 1 d .
F63 F 0.44981(16) 0.15596(17) 0.65785(9) 0.0354(5) Uani 1 1 d .
C64 C 0.4684(2) 0.3047(3) 0.64003(14) 0.0283(7) Uani 1 1 d .
F64 F 0.49869(17) 0.3197(2) 0.69627(9) 0.0421(6) Uani 1 1 d .
C65 C 0.4637(3) 0.3730(2) 0.60213(16) 0.0292(7) Uani 1 1 d .
F65 F 0.4891(2) 0.45456(17) 0.62117(12) 0.0464(6) Uani 1 1 d .
C66 C 0.4326(2) 0.3566(2) 0.54407(15) 0.0248(6) Uani 1 1 d .
F66 F 0.43088(19) 0.42432(14) 0.50875(11) 0.0375(5) Uani 1 1 d .
C71 C 0.1956(2) 0.3293(2) 0.59598(12) 0.0179(5) Uani 1 1 d .
I5 I 0.244711(14) 0.394827(15) 0.674080(9) 0.02457(4) Uani 1 1 d .
C72 C 0.1780(2) 0.2384(2) 0.59034(12) 0.0181(5) Uani 1 1 d .
I6 I 0.207898(15) 0.150340(15) 0.658844(10) 0.02587(5) Uani 1 1 d .
C73 C 0.1445(2) 0.2029(2) 0.53606(14) 0.0228(6) Uani 1 1 d .
F73 F 0.12462(17) 0.11662(15) 0.52839(11) 0.0359(5) Uani 1 1 d .
C74 C 0.1297(2) 0.2552(3) 0.48780(13) 0.0270(7) Uani 1 1 d .
F74 F 0.10062(16) 0.2180(2) 0.43635(9) 0.0417(6) Uani 1 1 d .
C75 C 0.1466(2) 0.3440(3) 0.49324(14) 0.0279(7) Uani 1 1 d .
F75 F 0.13161(19) 0.3949(2) 0.44681(10) 0.0442(6) Uani 1 1 d .
C76 C 0.1795(2) 0.3805(2) 0.54699(14) 0.0243(6) Uani 1 1 d .
F76 F 0.19679(19) 0.46710(15) 0.55087(11) 0.0400(5) Uani 1 1 d .
C81 C -0.0955(2) 0.2646(2) 0.52265(12) 0.0201(5) Uani 1 1 d .
I7 I -0.136469(14) 0.250829(15) 0.433584(8) 0.02366(4) Uani 1 1 d .
C82 C -0.0906(2) 0.1942(2) 0.56050(13) 0.0205(5) Uani 1 1 d .
I8 I -0.124667(18) 0.064822(15) 0.532780(11) 0.03068(5) Uani 1 1 d .
C83 C -0.0603(2) 0.2095(2) 0.61873(13) 0.0224(5) Uani 1 1 d .
F83 F -0.05389(16) 0.14366(15) 0.65654(9) 0.0316(4) Uani 1 1 d .
C84 C -0.0345(2) 0.2930(2) 0.64014(13) 0.0244(6) Uani 1 1 d .
F84 F -0.00445(17) 0.30692(18) 0.69642(9) 0.0357(5) Uani 1 1 d .
C85 C -0.0394(2) 0.3627(2) 0.60325(14) 0.0247(6) Uani 1 1 d .
F85 F -0.01527(18) 0.44418(15) 0.62342(10) 0.0374(5) Uani 1 1 d .
C86 C -0.0686(2) 0.3478(2) 0.54506(13) 0.0225(5) Uani 1 1 d .
F86 F -0.06862(18) 0.41673(14) 0.51078(10) 0.0342(5) Uani 1 1 d .

loop_
_atom_site_aniso_label
_atom_site_aniso_U_11
_atom_site_aniso_U_22
_atom_site_aniso_U_33
_atom_site_aniso_U_23
_atom_site_aniso_U_13
_atom_site_aniso_U_12
N11 0.0172(10) 0.0183(11) 0.0169(10) -0.0038(8) 0.0076(8) -0.0025(8)
O11 0.0172(9) 0.0256(11) 0.0266(11) -0.0051(8) 0.0111(8) -0.0028(8)
C12 0.0229(12) 0.0181(12) 0.0141(11) -0.0011(9) 0.0061(10) -0.0030(9)
C13 0.0214(12) 0.0187(12) 0.0137(11) -0.0003(9) 0.0053(9) -0.0025(9)
N14 0.0164(10) 0.0186(11) 0.0147(10) -0.0031(8) 0.0045(8) -0.0013(8)
O14 0.0157(9) 0.0259(11) 0.0221(10) -0.0023(8) 0.0068(8) -0.0021(7)
C15 0.0204(12) 0.0177(12) 0.0176(12) 0.0005(9) 0.0066(10) -0.0013(9)
C16 0.0194(12) 0.0167(12) 0.0180(12) -0.0002(9) 0.0051(10) -0.0002(9)
C22 0.0306(15) 0.0302(16) 0.0259(15) 0.0070(12) 0.0121(13) -0.0038(13)
C23 0.0265(15) 0.0308(16) 0.0253(15) 0.0085(12) 0.0048(12) 0.0046(12)
C25 0.0258(14) 0.0282(16) 0.0306(16) 0.0115(13) 0.0120(12) -0.0013(12)
C26 0.0215(13) 0.0275(15) 0.0341(17) 0.0098(13) 0.0085(12) 0.0058(11)
N31 0.0165(10) 0.0242(12) 0.0128(9) -0.0007(8) 0.0045(8) -0.0020(8)
O31 0.0154(9) 0.0365(12) 0.0197(10) -0.0001(9) 0.0065(8) -0.0025(8)
C32 0.0205(12) 0.0209(13) 0.0136(11) -0.0002(9) 0.0053(9) -0.0009(10)
C33 0.0200(12) 0.0211(12) 0.0121(10) -0.0007(9) 0.0036(9) -0.0014(10)
N34 0.0167(10) 0.0226(11) 0.0126(9) -0.0008(8) 0.0032(8) -0.0019(8)
O34 0.0149(9) 0.0329(12) 0.0224(10) -0.0007(9) 0.0049(8) -0.0021(8)
C35 0.0210(12) 0.0212(13) 0.0141(11) -0.0008(9) 0.0038(9) -0.0015(10)
C36 0.0212(12) 0.0204(13) 0.0150(11) -0.0001(9) 0.0063(9) -0.0018(10)
C42 0.0264(14) 0.0235(14) 0.0278(15) 0.0006(12) 0.0107(12) 0.0045(11)
C43 0.0257(14) 0.0216(14) 0.0263(15) 0.0029(11) 0.0043(12) -0.0044(11)
C45 0.0259(14) 0.0244(15) 0.0320(16) 0.0024(12) 0.0078(13) 0.0051(12)
C46 0.0293(15) 0.0215(14) 0.0310(16) 0.0011(12) 0.0131(13) -0.0056(11)
C51 0.0186(12) 0.0278(14) 0.0176(12) -0.0067(10) 0.0070(10) -0.0032(10)
I1 0.03347(12) 0.06824(18) 0.02345(10) -0.02239(11) 0.01364(9) -0.02269(12)
C52 0.0164(11) 0.0219(13) 0.0179(12) 0.0001(10) 0.0057(9) 0.0018(9)
I2 0.01995(8) 0.03419(11) 0.02804(10) 0.01187(8) 0.00843(7) 0.00565(7)
C53 0.0193(12) 0.0202(13) 0.0218(13) -0.0046(10) 0.0061(10) -0.0009(10)
F53 0.0348(11) 0.0210(9) 0.0368(11) -0.0088(8) 0.0106(9) -0.0060(8)
C54 0.0167(11) 0.0287(14) 0.0150(11) -0.0041(10) 0.0039(9) 0.0003(10)
F54 0.0276(10) 0.0445(12) 0.0166(8) -0.0074(8) 0.0045(7) -0.0021(8)
C55 0.0241(13) 0.0256(15) 0.0245(14) 0.0022(11) 0.0088(11) 0.0008(11)
F55 0.0489(13) 0.0336(11) 0.0314(11) 0.0121(9) 0.0148(10) 0.0015(10)
C56 0.0271(14) 0.0190(13) 0.0278(15) -0.0055(11) 0.0098(12) -0.0036(11)
F56 0.0547(15) 0.0216(10) 0.0443(13) -0.0099(9) 0.0157(11) -0.0106(9)
C61 0.0181(11) 0.0213(13) 0.0172(11) 0.0001(10) 0.0056(9) 0.0013(9)
I3 0.01962(8) 0.03036(10) 0.01587(8) -0.00067(7) 0.00635(6) 0.00061(7)
C62 0.0170(11) 0.0211(13) 0.0216(13) 0.0020(10) 0.0074(10) 0.0002(9)
I4 0.03054(11) 0.02059(9) 0.04164(13) 0.00139(8) 0.00915(9) -0.00396(8)
C63 0.0165(11) 0.0348(16) 0.0189(12) 0.0048(11) 0.0076(10) 0.0029(11)
F63 0.0263(10) 0.0541(14) 0.0263(10) 0.0169(10) 0.0080(8) 0.0021(9)
C64 0.0194(13) 0.046(2) 0.0186(13) -0.0075(13) 0.0038(11) 0.0031(13)
F64 0.0296(11) 0.0752(18) 0.0196(10) -0.0140(11) 0.0034(8) 0.0027(11)
C65 0.0264(15) 0.0283(16) 0.0305(16) -0.0114(13) 0.0041(13) 0.0010(12)
F65 0.0501(15) 0.0335(12) 0.0473(15) -0.0202(11) -0.0006(12) -0.0014(11)
C66 0.0252(14) 0.0228(14) 0.0259(14) -0.0006(11) 0.0059(12) 0.0029(11)
F66 0.0482(13) 0.0215(10) 0.0394(13) 0.0060(9) 0.0065(11) -0.0008(9)
C71 0.0176(11) 0.0216(13) 0.0144(11) -0.0007(9) 0.0040(9) -0.0004(9)
I5 0.02009(8) 0.03122(10) 0.02157(9) -0.01009(7) 0.00431(7) -0.00014(7)
C72 0.0164(11) 0.0214(13) 0.0168(11) 0.0002(10) 0.0051(9) 0.0018(9)
I6 0.02168(9) 0.02749(10) 0.02917(10) 0.01098(8) 0.00819(7) 0.00221(7)
C73 0.0175(12) 0.0255(14) 0.0259(14) -0.0081(11) 0.0069(11) -0.0024(10)
F73 0.0336(11) 0.0283(11) 0.0459(13) -0.0180(10) 0.0111(10) -0.0076(8)
C74 0.0165(12) 0.049(2) 0.0153(12) -0.0075(12) 0.0039(10) 0.0006(12)
F74 0.0247(10) 0.0805(19) 0.0191(9) -0.0189(11) 0.0048(8) -0.0027(11)
C75 0.0231(14) 0.0428(19) 0.0182(13) 0.0085(13) 0.0065(11) 0.0046(13)
F75 0.0438(13) 0.0673(17) 0.0221(10) 0.0216(11) 0.0098(9) 0.0087(12)
C76 0.0242(14) 0.0244(14) 0.0252(14) 0.0062(11) 0.0081(11) 0.0029(11)
F76 0.0486(14) 0.0242(10) 0.0458(14) 0.0116(10) 0.0103(11) -0.0006(9)
C81 0.0175(11) 0.0257(14) 0.0166(12) -0.0020(10) 0.0037(9) 0.0011(10)
I7 0.01837(8) 0.03695(11) 0.01563(8) -0.00294(7) 0.00461(6) 0.00048(7)
C82 0.0176(11) 0.0238(14) 0.0212(13) -0.0040(10) 0.0071(10) -0.0017(10)
I8 0.03313(11) 0.02461(10) 0.03594(12) -0.00515(8) 0.01221(9) -0.00651(8)
C83 0.0178(12) 0.0304(15) 0.0206(13) 0.0026(11) 0.0080(10) 0.0007(11)
F83 0.0306(10) 0.0396(12) 0.0259(10) 0.0102(9) 0.0098(8) -0.0013(9)
C84 0.0198(12) 0.0370(17) 0.0153(12) -0.0043(11) 0.0029(10) 0.0018(11)
F84 0.0340(11) 0.0544(14) 0.0154(9) -0.0079(9) 0.0013(8) 0.0004(10)
C85 0.0219(13) 0.0260(15) 0.0239(14) -0.0069(11) 0.0024(11) 0.0019(11)
F85 0.0411(12) 0.0283(11) 0.0365(12) -0.0128(9) 0.0001(10) -0.0006(9)
C86 0.0223(13) 0.0242(14) 0.0195(13) -0.0001(11) 0.0028(10) 0.0040(10)
F86 0.0439(12) 0.0245(10) 0.0307(11) 0.0065(8) 0.0041(9) 0.0044(9)

loop_
_atom_type_symbol
_atom_type_description
_atom_type_scat_dispersion_real
_atom_type_scat_dispersion_imag
_atom_type_scat_source
C C 0.0033 0.0016 'International Tables Vol C Tables 4.2.6.8 and 6.1.1.4'
H H 0.0000 0.0000 'International Tables Vol C Tables 4.2.6.8 and 6.1.1.4'
N N 0.0061 0.0033 'International Tables Vol C Tables 4.2.6.8 and 6.1.1.4'
O O 0.0106 0.0060 'International Tables Vol C Tables 4.2.6.8 and 6.1.1.4'
F F 0.0171 0.0103 'International Tables Vol C Tables 4.2.6.8 and 6.1.1.4'
I I -0.4742 1.8119 'International Tables Vol C Tables 4.2.6.8 and 6.1.1.4'

loop_
_geom_angle_atom_site_label_1
_geom_angle_atom_site_label_2
_geom_angle_atom_site_label_3
_geom_angle
_geom_angle_site_symmetry_3
O11 N11 C16 119.4(2) .
O11 N11 C12 119.3(2) .
C16 N11 C12 121.3(2) .
N11 O11 I1 110.78(16) .
N11 C12 C13 119.4(3) .
N11 C12 C22 115.6(3) .
C13 C12 C22 124.9(3) .
N14 C13 C12 119.0(3) .
N14 C13 C23 116.1(3) .
C12 C13 C23 124.9(3) .
O14 N14 C13 119.5(2) .
O14 N14 C15 118.6(2) .
C13 N14 C15 122.0(2) .
N14 O14 I5 99.57(15) .
N14 C15 C16 119.1(3) .
N14 C15 C25 115.7(3) .
C16 C15 C25 125.2(3) .
N11 C16 C15 119.2(3) .
N11 C16 C26 115.4(3) .
C15 C16 C26 125.4(3) .
C12 C22 H22A 109.5 .
C12 C22 H22B 109.5 .
H22A C22 H22B 109.5 .
C12 C22 H22C 109.5 .
H22A C22 H22C 109.5 .
H22B C22 H22C 109.5 .
C13 C23 H23A 109.5 .
C13 C23 H23B 109.5 .
H23A C23 H23B 109.5 .
C13 C23 H23C 109.5 .
H23A C23 H23C 109.5 .
H23B C23 H23C 109.5 .
C15 C25 H25A 109.5 .
C15 C25 H25B 109.5 .
H25A C25 H25B 109.5 .
C15 C25 H25C 109.5 .
H25A C25 H25C 109.5 .
H25B C25 H25C 109.5 .
C16 C26 H26A 109.5 .
C16 C26 H26B 109.5 .
H26A C26 H26B 109.5 .
C16 C26 H26C 109.5 .
H26A C26 H26C 109.5 .
H26B C26 H26C 109.5 .
O31 N31 C36 119.6(2) .
O31 N31 C32 119.1(3) .
C36 N31 C32 121.3(2) .
N31 O31 I3 111.33(16) .
N31 C32 C33 119.1(3) .
N31 C32 C42 115.5(3) .
C33 C32 C42 125.4(3) .
N34 C33 C32 119.6(3) .
N34 C33 C43 115.2(3) .
C32 C33 C43 125.2(3) .
O34 N34 C33 119.4(2) .
O34 N34 C35 119.1(2) .
C33 N34 C35 121.4(2) .
N34 O34 I7 102.21(16) .
N34 C35 C36 119.0(3) .
N34 C35 C45 115.9(3) .
C36 C35 C45 125.1(3) .
N31 C36 C35 119.5(3) .
N31 C36 C46 116.1(3) .
C35 C36 C46 124.4(3) .
C32 C42 H42A 109.5 .
C32 C42 H42B 109.5 .
H42A C42 H42B 109.5 .
C32 C42 H42C 109.5 .
H42A C42 H42C 109.5 .
H42B C42 H42C 109.5 .
C33 C43 H43A 109.5 .
C33 C43 H43B 109.5 .
H43A C43 H43B 109.5 .
C33 C43 H43C 109.5 .
H43A C43 H43C 109.5 .
H43B C43 H43C 109.5 .
C35 C45 H45A 109.5 .
C35 C45 H45B 109.5 .
H45A C45 H45B 109.5 .
C35 C45 H45C 109.5 .
H45A C45 H45C 109.5 .
H45B C45 H45C 109.5 .
C36 C46 H46A 109.5 .
C36 C46 H46B 109.5 .
H46A C46 H46B 109.5 .
C36 C46 H46C 109.5 .
H46A C46 H46C 109.5 .
H46B C46 H46C 109.5 .
C56 C51 C52 119.3(3) .
C56 C51 I1 116.9(2) .
C52 C51 I1 123.7(2) .
C51 I1 O11 146.17(10) .
C53 C52 C51 118.4(3) .
C53 C52 I2 118.8(2) .
C51 C52 I2 122.8(2) .
C52 I2 O14 171.12(9) 2_646
F53 C53 C54 117.1(3) .
F53 C53 C52 121.4(3) .
C54 C53 C52 121.5(3) .
F54 C54 C55 119.3(3) .
F54 C54 C53 120.6(3) .
C55 C54 C53 120.1(3) .
F55 C55 C54 119.5(3) .
F55 C55 C56 121.5(3) .
C54 C55 C56 119.1(3) .
F56 C56 C55 117.6(3) .
F56 C56 C51 120.8(3) .
C55 C56 C51 121.6(3) .
C66 C61 C62 118.4(3) .
C66 C61 I3 118.2(2) .
C62 C61 I3 123.3(2) .
C61 I3 O31 168.41(9) .
C63 C62 C61 119.4(3) .
C63 C62 I4 117.6(2) .
C61 C62 I4 123.0(2) .
C62 I4 F53 164.23(9) 3_656
F63 C63 C64 117.1(3) .
F63 C63 C62 121.4(3) .
C64 C63 C62 121.5(3) .
F64 C64 C65 120.3(3) .
F64 C64 C63 120.4(3) .
C65 C64 C63 119.3(3) .
F65 C65 C64 120.2(3) .
F65 C65 C66 120.1(4) .
C64 C65 C66 119.7(3) .
F66 C66 C61 120.5(3) .
F66 C66 C65 117.8(3) .
C61 C66 C65 121.7(3) .
C76 C71 C72 118.7(3) .
C76 C71 I5 117.0(2) .
C72 C71 I5 124.2(2) .
C71 I5 O14 167.54(9) .
C73 C72 C71 118.7(3) .
C73 C72 I6 117.3(2) .
C71 C72 I6 123.9(2) .
C72 I6 O11 163.06(9) 2_646
F73 C73 C74 117.4(3) .
F73 C73 C72 121.0(3) .
C74 C73 C72 121.6(3) .
F74 C74 C75 120.5(3) .
F74 C74 C73 119.7(3) .
C75 C74 C73 119.8(3) .
F75 C75 C74 120.1(3) .
F75 C75 C76 120.5(3) .
C74 C75 C76 119.4(3) .
F76 C76 C75 117.9(3) .
F76 C76 C71 120.2(3) .
C75 C76 C71 121.8(3) .
C86 C81 C82 118.3(3) .
C86 C81 I7 117.8(2) .
C82 C81 I7 123.9(2) .
C81 I7 O34 168.44(9) .
C83 C82 C81 119.6(3) .
C83 C82 I8 118.0(2) .
C81 C82 I8 122.4(2) .
C82 I8 F73 161.79(9) 3_556
F83 C83 C84 117.3(3) .
F83 C83 C82 121.5(3) .
C84 C83 C82 121.2(3) .
F84 C84 C85 119.7(3) .
F84 C84 C83 120.7(3) .
C85 C84 C83 119.6(3) .
F85 C85 C84 120.3(3) .
F85 C85 C86 120.2(3) .
C84 C85 C86 119.5(3) .
F86 C86 C81 120.7(3) .
F86 C86 C85 117.6(3) .
C81 C86 C85 121.8(3) .

loop_
_geom_bond_atom_site_label_1
_geom_bond_atom_site_label_2
_geom_bond_distance
_geom_bond_site_symmetry_2
N11 O11 1.302(3) .
N11 C16 1.371(4) .
N11 C12 1.371(4) .
O11 I1 3.157(2) .
C12 C13 1.377(4) .
C12 C22 1.483(4) .
C13 N14 1.363(4) .
C13 C23 1.486(4) .
N14 O14 1.312(3) .
N14 C15 1.367(4) .
O14 I5 2.918(2) .
C15 C16 1.378(4) .
C15 C25 1.491(4) .
C16 C26 1.489(4) .
C22 H22A 0.9800 .
C22 H22B 0.9800 .
C22 H22C 0.9800 .
C23 H23A 0.9800 .
C23 H23B 0.9800 .
C23 H23C 0.9800 .
C25 H25A 0.9800 .
C25 H25B 0.9800 .
C25 H25C 0.9800 .
C26 H26A 0.9800 .
C26 H26B 0.9800 .
C26 H26C 0.9800 .
N31 O31 1.300(3) .
N31 C36 1.365(4) .
N31 C32 1.369(4) .
O31 I3 2.854(2) .
C32 C33 1.380(4) .
C32 C42 1.488(4) .
C33 N34 1.364(4) .
C33 C43 1.495(4) .
N34 O34 1.303(3) .
N34 C35 1.368(4) .
O34 I7 2.870(2) .
C35 C36 1.383(4) .
C35 C45 1.485(4) .
C36 C46 1.491(4) .
C42 H42A 0.9800 .
C42 H42B 0.9800 .
C42 H42C 0.9800 .
C43 H43A 0.9800 .
C43 H43B 0.9800 .
C43 H43C 0.9800 .
C45 H45A 0.9800 .
C45 H45B 0.9800 .
C45 H45C 0.9800 .
C46 H46A 0.9800 .
C46 H46B 0.9800 .
C46 H46C 0.9800 .
C51 C56 1.385(5) .
C51 C52 1.403(4) .
C51 I1 2.079(3) .
C52 C53 1.384(4) .
C52 I2 2.089(3) .
I2 O14 2.893(2) 2_646
C53 F53 1.335(4) .
C53 C54 1.382(4) .
C54 F54 1.336(3) .
C54 C55 1.374(5) .
C55 F55 1.327(4) .
C55 C56 1.380(5) .
C56 F56 1.336(4) .
C61 C66 1.383(4) .
C61 C62 1.398(4) .
C61 I3 2.096(3) .
C62 C63 1.383(4) .
C62 I4 2.079(3) .
I4 F53 3.182(2) 3_656
C63 F63 1.336(4) .
C63 C64 1.381(5) .
C64 F64 1.338(4) .
C64 C65 1.374(6) .
C65 F65 1.331(4) .
C65 C66 1.384(5) .
C66 F66 1.333(4) .
C71 C76 1.388(4) .
C71 C72 1.395(4) .
C71 I5 2.088(3) .
C72 C73 1.384(4) .
C72 I6 2.085(3) .
I6 O11 2.889(2) 2_646
C73 F73 1.337(4) .
C73 C74 1.383(5) .
C74 F74 1.332(4) .
C74 C75 1.363(6) .
C75 F75 1.336(4) .
C75 C76 1.379(5) .
C76 F76 1.331(4) .
C81 C86 1.382(4) .
C81 C82 1.397(4) .
C81 I7 2.097(3) .
C82 C83 1.384(4) .
C82 I8 2.081(3) .
I8 F73 3.121(2) 3_556
C83 F83 1.342(4) .
C83 C84 1.376(5) .
C84 F84 1.336(4) .
C84 C85 1.374(5) .
C85 F85 1.335(4) .
C85 C86 1.382(4) .
C86 F86 1.335(4) .

loop_
_geom_torsion_atom_site_label_1
_geom_torsion_atom_site_label_2
_geom_torsion_atom_site_label_3
_geom_torsion_atom_site_label_4
_geom_torsion
_geom_torsion_site_symmetry_4
C16 N11 O11 I1 84.6(2) .
C12 N11 O11 I1 -96.1(2) .
O11 N11 C12 C13 -178.3(2) .
C16 N11 C12 C13 1.0(4) .
O11 N11 C12 C22 1.9(4) .
C16 N11 C12 C22 -178.7(3) .
N11 C12 C13 N14 -1.5(4) .
C22 C12 C13 N14 178.2(3) .
N11 C12 C13 C23 176.9(3) .
C22 C12 C13 C23 -3.4(5) .
C12 C13 N14 O14 -179.0(2) .
C23 C13 N14 O14 2.5(4) .
C12 C13 N14 C15 0.8(4) .
C23 C13 N14 C15 -177.8(3) .
C13 N14 O14 I5 85.5(2) .
C15 N14 O14 I5 -94.2(2) .
O14 N14 C15 C16 -179.8(3) .
C13 N14 C15 C16 0.4(4) .
O14 N14 C15 C25 0.2(4) .
C13 N14 C15 C25 -179.5(3) .
O11 N11 C16 C15 179.6(3) .
C12 N11 C16 C15 0.2(4) .
O11 N11 C16 C26 0.6(4) .
C12 N11 C16 C26 -178.7(3) .
N14 C15 C16 N11 -0.9(4) .
C25 C15 C16 N11 179.0(3) .
N14 C15 C16 C26 177.9(3) .
C25 C15 C16 C26 -2.1(5) .
C36 N31 O31 I3 91.0(2) .
C32 N31 O31 I3 -89.2(2) .
O31 N31 C32 C33 178.1(2) .
C36 N31 C32 C33 -2.2(4) .
O31 N31 C32 C42 0.3(4) .
C36 N31 C32 C42 -180.0(3) .
N31 C32 C33 N34 1.2(4) .
C42 C32 C33 N34 178.7(3) .
N31 C32 C33 C43 -177.0(3) .
C42 C32 C33 C43 0.5(5) .
C32 C33 N34 O34 -177.8(2) .
C43 C33 N34 O34 0.5(4) .
C32 C33 N34 C35 1.3(4) .
C43 C33 N34 C35 179.7(3) .
C33 N34 O34 I7 91.7(2) .
C35 N34 O34 I7 -87.5(2) .
O34 N34 C35 C36 176.4(2) .
C33 N34 C35 C36 -2.7(4) .
O34 N34 C35 C45 -3.6(4) .
C33 N34 C35 C45 177.3(3) .
O31 N31 C36 C35 -179.5(2) .
C32 N31 C36 C35 0.8(4) .
O31 N31 C36 C46 -1.4(4) .
C32 N31 C36 C46 178.9(3) .
N34 C35 C36 N31 1.7(4) .
C45 C35 C36 N31 -178.4(3) .
N34 C35 C36 C46 -176.2(3) .
C45 C35 C36 C46 3.7(5) .
C56 C51 I1 O11 47.0(3) .
C52 C51 I1 O11 -128.9(2) .
N11 O11 I1 C51 59.3(3) .
C56 C51 C52 C53 -1.5(4) .
I1 C51 C52 C53 174.2(2) .
C56 C51 C52 I2 179.6(2) .
I1 C51 C52 I2 -4.6(3) .
C53 C52 I2 O14 -116.1(6) 2_646
C51 C52 I2 O14 62.8(7) 2_646
C51 C52 C53 F53 -178.6(3) .
I2 C52 C53 F53 0.3(4) .
C51 C52 C53 C54 0.5(4) .
I2 C52 C53 C54 179.4(2) .
F53 C53 C54 F54 -0.7(4) .
C52 C53 C54 F54 -179.8(3) .
F53 C53 C54 C55 179.7(3) .
C52 C53 C54 C55 0.5(4) .
F54 C54 C55 F55 -0.3(4) .
C53 C54 C55 F55 179.4(3) .
F54 C54 C55 C56 179.8(3) .
C53 C54 C55 C56 -0.5(5) .
F55 C55 C56 F56 -0.5(5) .
C54 C55 C56 F56 179.4(3) .
F55 C55 C56 C51 179.5(3) .
C54 C55 C56 C51 -0.6(5) .
C52 C51 C56 F56 -178.4(3) .
I1 C51 C56 F56 5.6(4) .
C52 C51 C56 C55 1.6(5) .
I1 C51 C56 C55 -174.4(2) .
C66 C61 I3 O31 -98.8(5) .
C62 C61 I3 O31 76.9(6) .
N31 O31 I3 C61 -2.5(6) .
C66 C61 C62 C63 1.7(4) .
I3 C61 C62 C63 -174.0(2) .
C66 C61 C62 I4 -176.6(2) .
I3 C61 C62 I4 7.7(3) .
C63 C62 I4 F53 -95.9(4) 3_656
C61 C62 I4 F53 82.4(4) 3_656
C61 C62 C63 F63 -179.7(3) .
I4 C62 C63 F63 -1.3(4) .
C61 C62 C63 C64 -0.2(4) .
I4 C62 C63 C64 178.1(2) .
F63 C63 C64 F64 -0.8(4) .
C62 C63 C64 F64 179.8(3) .
F63 C63 C64 C65 178.7(3) .
C62 C63 C64 C65 -0.7(5) .
F64 C64 C65 F65 -0.2(5) .
C63 C64 C65 F65 -179.6(3) .
F64 C64 C65 C66 179.7(3) .
C63 C64 C65 C66 0.2(5) .
C62 C61 C66 F66 177.8(3) .
I3 C61 C66 F66 -6.2(4) .
C62 C61 C66 C65 -2.2(5) .
I3 C61 C66 C65 173.7(3) .
F65 C65 C66 F66 1.1(5) .
C64 C65 C66 F66 -178.8(3) .
F65 C65 C66 C61 -178.9(3) .
C64 C65 C66 C61 1.2(5) .
C76 C71 I5 O14 -25.7(6) .
C72 C71 I5 O14 154.6(3) .
N14 O14 I5 C71 -56.6(5) .
C76 C71 C72 C73 -0.4(4) .
I5 C71 C72 C73 179.4(2) .
C76 C71 C72 I6 175.3(2) .
I5 C71 C72 I6 -4.9(3) .
C73 C72 I6 O11 72.5(4) 2_646
C71 C72 I6 O11 -103.3(4) 2_646
C71 C72 C73 F73 -178.6(3) .
I6 C72 C73 F73 5.4(4) .
C71 C72 C73 C74 0.9(4) .
I6 C72 C73 C74 -175.1(2) .
F73 C73 C74 F74 -2.7(4) .
C72 C73 C74 F74 177.8(3) .
F73 C73 C74 C75 178.4(3) .
C72 C73 C74 C75 -1.1(5) .
F74 C74 C75 F75 1.8(5) .
C73 C74 C75 F75 -179.4(3) .
F74 C74 C75 C76 -178.1(3) .
C73 C74 C75 C76 0.7(5) .
F75 C75 C76 F76 -0.9(5) .
C74 C75 C76 F76 179.0(3) .
F75 C75 C76 C71 179.9(3) .
C74 C75 C76 C71 -0.2(5) .
C72 C71 C76 F76 -179.1(3) .
I5 C71 C76 F76 1.1(4) .
C72 C71 C76 C75 0.0(5) .
I5 C71 C76 C75 -179.7(2) .
C86 C81 I7 O34 92.1(5) .
C82 C81 I7 O34 -85.7(6) .
N34 O34 I7 C81 -16.1(6) .
C86 C81 C82 C83 0.6(4) .
I7 C81 C82 C83 178.4(2) .
C86 C81 C82 I8 -178.1(2) .
I7 C81 C82 I8 -0.3(3) .
C83 C82 I8 F73 -123.0(3) 3_556
C81 C82 I8 F73 55.6(5) 3_556
C81 C82 C83 F83 -179.5(3) .
I8 C82 C83 F83 -0.8(4) .
C81 C82 C83 C84 -0.1(4) .
I8 C82 C83 C84 178.6(2) .
F83 C83 C84 F84 0.0(4) .
C82 C83 C84 F84 -179.4(3) .
F83 C83 C84 C85 179.7(3) .
C82 C83 C84 C85 0.3(5) .
F84 C84 C85 F85 -0.8(5) .
C83 C84 C85 F85 179.5(3) .
F84 C84 C85 C86 178.7(3) .
C83 C84 C85 C86 -1.0(5) .
C82 C81 C86 F86 177.7(3) .
I7 C81 C86 F86 -0.2(4) .
C82 C81 C86 C85 -1.3(5) .
I7 C81 C86 C85 -179.2(2) .
F85 C85 C86 F86 2.0(5) .
C84 C85 C86 F86 -177.5(3) .
F85 C85 C86 C81 -179.0(3) .
C84 C85 C86 C81 1.5(5) .
